data_7026648
loop_
_publ_author_name
'Cousins, David M.'
'Davidson, Matthew G.'
'Frankis, Catherine J.'
'Garc\'ia-Viv\'o, Daniel'
'Mahon, Mary F.'

_publ_section_title
;
 Tris(2-dimethylaminoethyl)amine: a simple new tripodal polyamine ligand
 for Group 1 metals.
;
_journal_issue 35
_journal_name_full 'Dalton transactions (Cambridge, England : 2003)'
_journal_page_first 8278
_journal_page_last 8280
_journal_paper_doi 10.1039/c0dt00567c
_journal_volume 39
_journal_year 2010
_chemical_formula_sum 'C60 H104 Li4 N8 O4'
_chemical_formula_weight 1029.27
_chemical_name_systematic
;
?
;
_space_group_IT_number 2
_symmetry_cell_setting triclinic
_symmetry_Int_Tables_number 2
_symmetry_space_group_name_Hall '-P 1'
_symmetry_space_group_name_H-M 'P -1'
_atom_sites_solution_hydrogens geom
_atom_sites_solution_primary direct
_atom_sites_solution_secondary difmap
_audit_conform_dict_location ftp://ftp.iucr.org/pub/cif_core.dic
_audit_conform_dict_name cif_core.dic
_audit_conform_dict_version 2.3
_audit_creation_date 2008-05-22T13:56:45-00:00
_audit_creation_method 'WinGX routine CIF_UPDATE'
_cell_angle_alpha 69.1400(10)
_cell_angle_beta 75.7100(10)
_cell_angle_gamma 77.1830(10)
_cell_formula_units_Z 1
_cell_length_a 10.3310(3)
_cell_length_b 12.0130(3)
_cell_length_c 14.1840(4)
_cell_measurement_temperature 150(2)
_cell_volume 1576.51(8)
_computing_structure_refinement 'SHELXL-97 (Sheldrick, 1997)'
_computing_structure_solution 'SHELXS-97 (Sheldrick, 1990)'
_diffrn_ambient_temperature 150(2)
_diffrn_measured_fraction_theta_full 0.995
_diffrn_measured_fraction_theta_max 0.995
_diffrn_radiation_monochromator graphite
_diffrn_radiation_type MoK\a
_diffrn_radiation_wavelength 0.71073
_diffrn_reflns_av_R_equivalents 0.0421
_diffrn_reflns_av_unetI/netI 0.0478
_diffrn_reflns_limit_h_max 12
_diffrn_reflns_limit_h_min -12
_diffrn_reflns_limit_k_max 14
_diffrn_reflns_limit_k_min -14
_diffrn_reflns_limit_l_max 16
_diffrn_reflns_limit_l_min -16
_diffrn_reflns_number 16806
_diffrn_reflns_theta_full 25
_diffrn_reflns_theta_max 25
_diffrn_reflns_theta_min 3.62
_exptl_absorpt_coefficient_mu 0.067
_exptl_absorpt_correction_type none
_exptl_crystal_colour colourless
_exptl_crystal_density_diffrn 1.084
_exptl_crystal_density_method 'not measured'
_exptl_crystal_description Block
_exptl_crystal_F_000 564
_exptl_crystal_size_max 0.25
_exptl_crystal_size_mid 0.15
_exptl_crystal_size_min 0.15
_refine_diff_density_max 1.138
_refine_diff_density_min -0.391
_refine_diff_density_rms 0.059
_refine_ls_extinction_method none
_refine_ls_goodness_of_fit_ref 1.024
_refine_ls_hydrogen_treatment riding
_refine_ls_matrix_type full
_refine_ls_number_parameters 355
_refine_ls_number_reflns 5527
_refine_ls_number_restraints 0
_refine_ls_restrained_S_all 1.024
_refine_ls_R_factor_all 0.0944
_refine_ls_R_factor_gt 0.0763
_refine_ls_shift/su_max 0.004
_refine_ls_shift/su_mean 0
_refine_ls_structure_factor_coef Fsqd
_refine_ls_weighting_details 'calc w=1/[\s^2^(Fo^2^)+(0.1043P)^2^+1.6826P] where P=(Fo^2^+2Fc^2^)/3'
_refine_ls_weighting_scheme calc
_refine_ls_wR_factor_gt 0.1982
_refine_ls_wR_factor_ref 0.2154
_reflns_number_gt 4344
_reflns_number_total 5527
_reflns_threshold_expression >2sigma(I)
_cod_data_source_file c0dt00567c.txt
_cod_data_source_block Compound2k08mgd08
_cod_original_cell_volume 1576.51(7)
_cod_database_code 7026648

loop_
_symmetry_equiv_pos_as_xyz
'x, y, z'
'-x, -y, -z'

loop_
_atom_site_label
_atom_site_type_symbol
_atom_site_fract_x
_atom_site_fract_y
_atom_site_fract_z
_atom_site_U_iso_or_equiv
_atom_site_adp_type
_atom_site_occupancy
_atom_site_symmetry_multiplicity
_atom_site_calc_flag
_atom_site_refinement_flags
O1 O 0.50621(17) 0.65051(16) -0.23453(13) 0.0327(4) Uani 1 1 d .
N1 N 0.2272(2) 0.8800(2) -0.23324(19) 0.0400(6) Uani 1 1 d .
Li1 Li 0.3349(5) 0.7214(4) -0.2680(3) 0.0356(10) Uani 1 1 d .
O2 O 0.57590(18) 0.40403(16) -0.02686(14) 0.0343(4) Uani 1 1 d .
N2 N 0.1686(2) 0.6344(2) -0.1701(2) 0.0424(6) Uani 1 1 d .
Li2 Li 0.5135(4) 0.5668(4) -0.0952(3) 0.0334(9) Uani 1 1 d .
N3 N 0.3074(3) 0.8209(2) -0.42391(19) 0.0466(6) Uani 1 1 d .
N4 N 0.2102(2) 1.1271(2) -0.19285(19) 0.0431(6) Uani 1 1 d .
C11 C 0.6027(3) 0.6417(2) -0.31548(19) 0.0308(6) Uani 1 1 d .
C12 C 0.7069(3) 0.7141(2) -0.3509(2) 0.0327(6) Uani 1 1 d .
C13 C 0.8047(3) 0.7061(3) -0.4365(2) 0.0377(6) Uani 1 1 d .
H13 H 0.8738 0.7555 -0.4593 0.045 Uiso 1 1 calc R
C14 C 0.8056(3) 0.6293(3) -0.4898(2) 0.0404(7) Uani 1 1 d .
C15 C 0.7045(3) 0.5573(3) -0.4536(2) 0.0399(7) Uani 1 1 d .
H15 H 0.7036 0.503 -0.4884 0.048 Uiso 1 1 calc R
C16 C 0.6033(3) 0.5614(2) -0.3676(2) 0.0345(6) Uani 1 1 d .
C17 C 0.7123(3) 0.7975(3) -0.2953(2) 0.0417(7) Uani 1 1 d .
H17A H 0.7863 0.8446 -0.3321 0.063 Uiso 1 1 calc R
H17B H 0.7277 0.7505 -0.2256 0.063 Uiso 1 1 calc R
H17C H 0.6266 0.8521 -0.2917 0.063 Uiso 1 1 calc R
C18 C 0.4987(3) 0.4784(3) -0.3290(2) 0.0452(7) Uani 1 1 d .
H18A H 0.5096 0.423 -0.2604 0.068 Uiso 1 1 calc R
H18B H 0.51 0.4323 -0.3759 0.068 Uiso 1 1 calc R
H18C H 0.4084 0.5259 -0.3253 0.068 Uiso 1 1 calc R
C19 C 0.9125(3) 0.6249(3) -0.5835(2) 0.0556(9) Uani 1 1 d .
H19A H 0.9018 0.702 -0.6384 0.083 Uiso 1 1 calc R
H19B H 0.9026 0.56 -0.6067 0.083 Uiso 1 1 calc R
H19C H 1.0022 0.6099 -0.5661 0.083 Uiso 1 1 calc R
C21 C 0.6210(2) 0.3209(2) -0.07423(18) 0.0283(5) Uani 1 1 d .
C22 C 0.7428(3) 0.3262(2) -0.14677(19) 0.0289(5) Uani 1 1 d .
C23 C 0.7864(3) 0.2389(2) -0.19562(19) 0.0318(6) Uani 1 1 d .
H23 H 0.8679 0.2439 -0.2449 0.038 Uiso 1 1 calc R
C24 C 0.7156(3) 0.1447(2) -0.17531(19) 0.0323(6) Uani 1 1 d .
C25 C 0.5962(3) 0.1412(2) -0.10441(19) 0.0306(6) Uani 1 1 d .
H25 H 0.5455 0.078 -0.0897 0.037 Uiso 1 1 calc R
C26 C 0.5473(2) 0.2266(2) -0.05375(18) 0.0290(5) Uani 1 1 d .
C27 C 0.8233(3) 0.4266(2) -0.1718(2) 0.0353(6) Uani 1 1 d .
H27A H 0.7621 0.5032 -0.1798 0.053 Uiso 1 1 calc R
H27B H 0.8882 0.4311 -0.236 0.053 Uiso 1 1 calc R
H27C H 0.8718 0.4111 -0.1161 0.053 Uiso 1 1 calc R
C28 C 0.4178(3) 0.2186(3) 0.0230(2) 0.0391(6) Uani 1 1 d .
H28A H 0.376 0.1523 0.0244 0.059 Uiso 1 1 calc R
H28B H 0.3563 0.2944 0.0037 0.059 Uiso 1 1 calc R
H28C H 0.4367 0.2039 0.0912 0.059 Uiso 1 1 calc R
C29 C 0.7655(3) 0.0504(3) -0.2288(2) 0.0444(7) Uani 1 1 d .
H29A H 0.7971 -0.0263 -0.1799 0.067 Uiso 1 1 calc R
H29B H 0.8401 0.0762 -0.2856 0.067 Uiso 1 1 calc R
H29C H 0.6916 0.0402 -0.2556 0.067 Uiso 1 1 calc R
C31 C 0.0982(3) 0.8453(3) -0.1727(3) 0.0622(10) Uani 1 1 d .
H31A H 0.0596 0.8967 -0.1283 0.075 Uiso 1 1 calc R
H31B H 0.0349 0.8594 -0.2194 0.075 Uiso 1 1 calc R
C32 C 0.1107(4) 0.7197(3) -0.1091(3) 0.0625(10) Uani 1 1 d .
H32A H 0.0205 0.701 -0.0695 0.075 Uiso 1 1 calc R
H32B H 0.1694 0.707 -0.0594 0.075 Uiso 1 1 calc R
C33 C 0.0725(4) 0.6176(4) -0.2204(3) 0.0745(12) Uani 1 1 d .
H33A H 0.115 0.5586 -0.2562 0.112 Uiso 1 1 calc R
H33B H 0.043 0.6945 -0.2701 0.112 Uiso 1 1 calc R
H33C H -0.0057 0.5882 -0.1692 0.112 Uiso 1 1 calc R
C34 C 0.2136(3) 0.5191(3) -0.0967(3) 0.0529(8) Uani 1 1 d .
H34A H 0.1347 0.4837 -0.0511 0.079 Uiso 1 1 calc R
H34B H 0.2693 0.5322 -0.0559 0.079 Uiso 1 1 calc R
H34C H 0.2668 0.4642 -0.1339 0.079 Uiso 1 1 calc R
C35 C 0.2108(4) 0.9722(3) -0.3350(3) 0.0585(10) Uani 1 1 d .
H35A H 0.289 1.0168 -0.3615 0.07 Uiso 1 1 calc R
H35B H 0.1285 1.0307 -0.3255 0.07 Uiso 1 1 calc R
C36 C 0.2000(4) 0.9173(3) -0.4141(3) 0.0648(10) Uani 1 1 d .
H36A H 0.1126 0.8865 -0.3941 0.078 Uiso 1 1 calc R
H36B H 0.2009 0.981 -0.4816 0.078 Uiso 1 1 calc R
C37 C 0.4341(4) 0.8593(3) -0.4833(3) 0.0668(10) Uani 1 1 d .
H37A H 0.4193 0.9184 -0.5497 0.1 Uiso 1 1 calc R
H37B H 0.4979 0.7896 -0.4944 0.1 Uiso 1 1 calc R
H37C H 0.471 0.8962 -0.4461 0.1 Uiso 1 1 calc R
C38 C 0.2710(6) 0.7520(4) -0.4812(3) 0.0857(14) Uani 1 1 d .
H38A H 0.2512 0.8072 -0.5476 0.129 Uiso 1 1 calc R
H38B H 0.1912 0.7142 -0.4411 0.129 Uiso 1 1 calc R
H38C H 0.3467 0.6897 -0.4921 0.129 Uiso 1 1 calc R
C39 C 0.3098(3) 0.9115(3) -0.1775(2) 0.0396(6) Uani 1 1 d .
H39A H 0.3917 0.9388 -0.2269 0.047 Uiso 1 1 calc R
H39B H 0.3402 0.8365 -0.1247 0.047 Uiso 1 1 calc R
C40 C 0.2483(3) 1.0058(3) -0.1249(2) 0.0456(7) Uani 1 1 d .
H40A H 0.1669 0.979 -0.0746 0.055 Uiso 1 1 calc R
H40B H 0.3137 1.0098 -0.086 0.055 Uiso 1 1 calc R
C41 C 0.1270(4) 1.2018(4) -0.1322(3) 0.0640(10) Uani 1 1 d .
H41A H 0.1778 1.2056 -0.0837 0.096 Uiso 1 1 calc R
H41B H 0.0448 1.1668 -0.0942 0.096 Uiso 1 1 calc R
H41C H 0.1026 1.2832 -0.1779 0.096 Uiso 1 1 calc R
C42 C 0.3292(3) 1.1828(3) -0.2530(3) 0.0526(8) Uani 1 1 d .
H42A H 0.301 1.2621 -0.3002 0.079 Uiso 1 1 calc R
H42B H 0.3868 1.1317 -0.2923 0.079 Uiso 1 1 calc R
H42C H 0.3797 1.192 -0.2068 0.079 Uiso 1 1 calc R

loop_
_atom_site_aniso_label
_atom_site_aniso_U_11
_atom_site_aniso_U_22
_atom_site_aniso_U_33
_atom_site_aniso_U_23
_atom_site_aniso_U_13
_atom_site_aniso_U_12
O1 0.0317(9) 0.0353(10) 0.0275(9) -0.0092(8) 0.0010(7) -0.0063(7)
N1 0.0365(13) 0.0338(12) 0.0512(14) -0.0159(11) -0.0081(11) -0.0039(10)
Li1 0.037(2) 0.033(2) 0.035(2) -0.0079(19) -0.0028(18) -0.0090(18)
O2 0.0401(10) 0.0290(9) 0.0316(9) -0.0137(8) -0.0001(8) -0.0013(8)
N2 0.0374(13) 0.0362(13) 0.0502(14) -0.0083(11) -0.0028(11) -0.0141(10)
Li2 0.037(2) 0.030(2) 0.030(2) -0.0103(18) 0.0011(18) -0.0068(18)
N3 0.0557(16) 0.0438(14) 0.0367(13) -0.0066(11) -0.0101(11) -0.0090(12)
N4 0.0423(13) 0.0395(13) 0.0474(14) -0.0155(11) -0.0128(11) 0.0021(11)
C11 0.0314(13) 0.0300(13) 0.0251(12) -0.0051(10) -0.0031(10) -0.0015(10)
C12 0.0326(13) 0.0302(13) 0.0307(13) -0.0061(11) -0.0039(10) -0.0036(11)
C13 0.0311(14) 0.0376(15) 0.0335(14) -0.0031(12) 0.0003(11) -0.0042(11)
C14 0.0410(15) 0.0399(15) 0.0284(14) -0.0061(12) 0.0003(12) 0.0023(12)
C15 0.0483(17) 0.0385(15) 0.0316(14) -0.0148(12) -0.0074(12) 0.0022(13)
C16 0.0385(14) 0.0331(14) 0.0307(13) -0.0106(11) -0.0063(11) -0.0025(11)
C17 0.0407(15) 0.0421(16) 0.0422(16) -0.0142(13) -0.0009(12) -0.0122(13)
C18 0.0502(17) 0.0428(16) 0.0485(17) -0.0192(14) -0.0086(14) -0.0111(14)
C19 0.0525(19) 0.062(2) 0.0351(16) -0.0118(15) 0.0048(14) 0.0055(16)
C21 0.0312(13) 0.0251(12) 0.0255(12) -0.0076(10) -0.0041(10) -0.0002(10)
C22 0.0318(13) 0.0268(12) 0.0263(12) -0.0066(10) -0.0049(10) -0.0047(10)
C23 0.0309(13) 0.0349(14) 0.0272(13) -0.0117(11) 0.0000(10) -0.0030(11)
C24 0.0382(14) 0.0304(13) 0.0293(13) -0.0119(11) -0.0068(11) -0.0021(11)
C25 0.0343(13) 0.0248(12) 0.0314(13) -0.0054(10) -0.0077(11) -0.0062(10)
C26 0.0305(13) 0.0273(12) 0.0248(12) -0.0048(10) -0.0038(10) -0.0026(10)
C27 0.0357(14) 0.0333(14) 0.0369(14) -0.0129(12) -0.0016(11) -0.0080(11)
C28 0.0344(14) 0.0358(15) 0.0397(15) -0.0081(12) 0.0013(12) -0.0057(11)
C29 0.0524(18) 0.0406(16) 0.0437(16) -0.0227(14) -0.0027(13) -0.0054(13)
C31 0.0376(17) 0.060(2) 0.095(3) -0.043(2) 0.0071(17) -0.0100(15)
C32 0.050(2) 0.062(2) 0.065(2) -0.0219(19) 0.0120(17) -0.0111(16)
C33 0.068(2) 0.092(3) 0.064(2) 0.003(2) -0.023(2) -0.047(2)
C34 0.0457(18) 0.057(2) 0.0459(18) -0.0052(15) -0.0009(14) -0.0147(15)
C35 0.073(2) 0.0312(16) 0.080(2) -0.0117(16) -0.047(2) 0.0032(15)
C36 0.076(2) 0.054(2) 0.055(2) -0.0045(17) -0.0195(19) -0.0047(18)
C37 0.064(2) 0.057(2) 0.051(2) 0.0113(17) -0.0030(17) -0.0091(18)
C38 0.133(4) 0.075(3) 0.060(2) -0.016(2) -0.031(3) -0.031(3)
C39 0.0425(15) 0.0348(15) 0.0401(15) -0.0085(12) -0.0129(12) -0.0031(12)
C40 0.0519(18) 0.0460(17) 0.0384(16) -0.0118(13) -0.0109(13) -0.0063(14)
C41 0.069(2) 0.062(2) 0.069(2) -0.037(2) -0.0241(19) 0.0144(18)
C42 0.0560(19) 0.0415(17) 0.059(2) -0.0074(15) -0.0182(16) -0.0100(15)

loop_
_atom_type_symbol
_atom_type_description
_atom_type_scat_dispersion_real
_atom_type_scat_dispersion_imag
_atom_type_scat_source
C C 0.0033 0.0016 'International Tables Vol C Tables 4.2.6.8 and 6.1.1.4'
H H 0 0 'International Tables Vol C Tables 4.2.6.8 and 6.1.1.4'
O O 0.0106 0.006 'International Tables Vol C Tables 4.2.6.8 and 6.1.1.4'
N N 0.0061 0.0033 'International Tables Vol C Tables 4.2.6.8 and 6.1.1.4'
Li Li -0.0003 0.0001 'International Tables Vol C Tables 4.2.6.8 and 6.1.1.4'

loop_
_geom_angle_atom_site_label_1
_geom_angle_atom_site_label_2
_geom_angle_atom_site_label_3
_geom_angle
_geom_angle_site_symmetry_1
_geom_angle_site_symmetry_3
C11 O1 Li1 114.0(2) . .
C11 O1 Li2 126.7(2) . .
Li1 O1 Li2 117.2(2) . .
C31 N1 C39 114.4(3) . .
C31 N1 C35 111.5(3) . .
C39 N1 C35 113.7(2) . .
C31 N1 Li1 104.2(2) . .
C39 N1 Li1 106.9(2) . .
C35 N1 Li1 105.1(2) . .
O1 Li1 N2 116.1(2) . .
O1 Li1 N1 122.2(2) . .
N2 Li1 N1 86.17(19) . .
O1 Li1 N3 122.3(2) . .
N2 Li1 N3 115.2(2) . .
N1 Li1 N3 85.40(19) . .
O1 Li1 C11 26.79(10) . .
N2 Li1 C11 132.9(2) . .
N1 Li1 C11 132.6(2) . .
N3 Li1 C11 96.26(18) . .
O1 Li1 Li2 31.41(12) . .
N2 Li1 Li2 88.17(17) . .
N1 Li1 Li2 109.19(19) . .
N3 Li1 Li2 153.7(2) . .
C11 Li1 Li2 57.64(12) . .
C21 O2 Li2 145.5(2) . 2_665
C21 O2 Li2 123.2(2) . .
Li2 O2 Li2 87.0(2) 2_665 .
C33 N2 C34 109.3(3) . .
C33 N2 C32 113.4(3) . .
C34 N2 C32 106.0(3) . .
C33 N2 Li1 116.2(2) . .
C34 N2 Li1 111.8(2) . .
C32 N2 Li1 99.3(2) . .
O2 Li2 O1 133.6(3) 2_665 .
O2 Li2 O2 93.0(2) 2_665 .
O1 Li2 O2 131.5(2) . .
O2 Li2 Li2 46.94(15) 2_665 2_665
O1 Li2 Li2 169.2(3) . 2_665
O2 Li2 Li2 46.03(15) . 2_665
O2 Li2 Li1 107.5(2) 2_665 .
O1 Li2 Li1 31.38(12) . .
O2 Li2 Li1 139.4(2) . .
Li2 Li2 Li1 140.6(3) 2_665 .
C36 N3 C37 114.6(3) . .
C36 N3 C38 109.3(3) . .
C37 N3 C38 104.4(3) . .
C36 N3 Li1 104.3(2) . .
C37 N3 Li1 108.4(2) . .
C38 N3 Li1 116.2(2) . .
C41 N4 C42 109.2(3) . .
C41 N4 C40 109.7(3) . .
C42 N4 C40 111.2(2) . .
O1 C11 C16 121.4(2) . .
O1 C11 C12 120.3(2) . .
C16 C11 C12 118.3(2) . .
O1 C11 Li1 39.24(14) . .
C16 C11 Li1 102.45(19) . .
C12 C11 Li1 125.4(2) . .
C13 C12 C11 119.8(2) . .
C13 C12 C17 120.4(2) . .
C11 C12 C17 119.8(2) . .
C14 C13 C12 122.8(3) . .
C14 C13 H13 118.6 . .
C12 C13 H13 118.6 . .
C13 C14 C15 117.1(2) . .
C13 C14 C19 121.0(3) . .
C15 C14 C19 121.9(3) . .
C14 C15 C16 122.6(3) . .
C14 C15 H15 118.7 . .
C16 C15 H15 118.7 . .
C15 C16 C11 119.5(3) . .
C15 C16 C18 120.7(3) . .
C11 C16 C18 119.8(2) . .
C12 C17 H17A 109.5 . .
C12 C17 H17B 109.5 . .
H17A C17 H17B 109.5 . .
C12 C17 H17C 109.5 . .
H17A C17 H17C 109.5 . .
H17B C17 H17C 109.5 . .
C16 C18 H18A 109.5 . .
C16 C18 H18B 109.5 . .
H18A C18 H18B 109.5 . .
C16 C18 H18C 109.5 . .
H18A C18 H18C 109.5 . .
H18B C18 H18C 109.5 . .
C14 C19 H19A 109.5 . .
C14 C19 H19B 109.5 . .
H19A C19 H19B 109.5 . .
C14 C19 H19C 109.5 . .
H19A C19 H19C 109.5 . .
H19B C19 H19C 109.5 . .
O2 C21 C26 120.7(2) . .
O2 C21 C22 120.8(2) . .
C26 C21 C22 118.5(2) . .
C23 C22 C21 119.4(2) . .
C23 C22 C27 120.5(2) . .
C21 C22 C27 120.1(2) . .
C24 C23 C22 122.7(2) . .
C24 C23 H23 118.7 . .
C22 C23 H23 118.7 . .
C25 C24 C23 117.1(2) . .
C25 C24 C29 121.1(2) . .
C23 C24 C29 121.7(2) . .
C24 C25 C26 122.6(2) . .
C24 C25 H25 118.7 . .
C26 C25 H25 118.7 . .
C25 C26 C21 119.7(2) . .
C25 C26 C28 120.7(2) . .
C21 C26 C28 119.6(2) . .
C22 C27 H27A 109.5 . .
C22 C27 H27B 109.5 . .
H27A C27 H27B 109.5 . .
C22 C27 H27C 109.5 . .
H27A C27 H27C 109.5 . .
H27B C27 H27C 109.5 . .
C26 C28 H28A 109.5 . .
C26 C28 H28B 109.5 . .
H28A C28 H28B 109.5 . .
C26 C28 H28C 109.5 . .
H28A C28 H28C 109.5 . .
H28B C28 H28C 109.5 . .
C24 C29 H29A 109.5 . .
C24 C29 H29B 109.5 . .
H29A C29 H29B 109.5 . .
C24 C29 H29C 109.5 . .
H29A C29 H29C 109.5 . .
H29B C29 H29C 109.5 . .
C32 C31 N1 112.3(3) . .
C32 C31 H31A 109.1 . .
N1 C31 H31A 109.1 . .
C32 C31 H31B 109.1 . .
N1 C31 H31B 109.1 . .
H31A C31 H31B 107.9 . .
C31 C32 N2 113.0(3) . .
C31 C32 H32A 109 . .
N2 C32 H32A 109 . .
C31 C32 H32B 109 . .
N2 C32 H32B 109 . .
H32A C32 H32B 107.8 . .
N2 C33 H33A 109.5 . .
N2 C33 H33B 109.5 . .
H33A C33 H33B 109.5 . .
N2 C33 H33C 109.5 . .
H33A C33 H33C 109.5 . .
H33B C33 H33C 109.5 . .
N2 C34 H34A 109.5 . .
N2 C34 H34B 109.5 . .
H34A C34 H34B 109.5 . .
N2 C34 H34C 109.5 . .
H34A C34 H34C 109.5 . .
H34B C34 H34C 109.5 . .
N1 C35 C36 112.9(3) . .
N1 C35 H35A 109 . .
C36 C35 H35A 109 . .
N1 C35 H35B 109 . .
C36 C35 H35B 109 . .
H35A C35 H35B 107.8 . .
N3 C36 C35 113.0(3) . .
N3 C36 H36A 109 . .
C35 C36 H36A 109 . .
N3 C36 H36B 109 . .
C35 C36 H36B 109 . .
H36A C36 H36B 107.8 . .
N3 C37 H37A 109.5 . .
N3 C37 H37B 109.5 . .
H37A C37 H37B 109.5 . .
N3 C37 H37C 109.5 . .
H37A C37 H37C 109.5 . .
H37B C37 H37C 109.5 . .
N3 C38 H38A 109.5 . .
N3 C38 H38B 109.5 . .
H38A C38 H38B 109.5 . .
N3 C38 H38C 109.5 . .
H38A C38 H38C 109.5 . .
H38B C38 H38C 109.5 . .
N1 C39 C40 119.1(2) . .
N1 C39 H39A 107.5 . .
C40 C39 H39A 107.5 . .
N1 C39 H39B 107.5 . .
C40 C39 H39B 107.5 . .
H39A C39 H39B 107 . .
N4 C40 C39 115.5(2) . .
N4 C40 H40A 108.4 . .
C39 C40 H40A 108.4 . .
N4 C40 H40B 108.4 . .
C39 C40 H40B 108.4 . .
H40A C40 H40B 107.5 . .
N4 C41 H41A 109.5 . .
N4 C41 H41B 109.5 . .
H41A C41 H41B 109.5 . .
N4 C41 H41C 109.5 . .
H41A C41 H41C 109.5 . .
H41B C41 H41C 109.5 . .
N4 C42 H42A 109.5 . .
N4 C42 H42B 109.5 . .
H42A C42 H42B 109.5 . .
N4 C42 H42C 109.5 . .
H42A C42 H42C 109.5 . .
H42B C42 H42C 109.5 . .

loop_
_geom_bond_atom_site_label_1
_geom_bond_atom_site_label_2
_geom_bond_distance
_geom_bond_site_symmetry_2
O1 C11 1.341(3) .
O1 Li1 1.882(5) .
O1 Li2 1.884(5) .
N1 C31 1.454(4) .
N1 C39 1.479(4) .
N1 C35 1.496(4) .
N1 Li1 2.137(5) .
Li1 N2 2.134(5) .
Li1 N3 2.163(5) .
Li1 C11 2.718(5) .
Li1 Li2 3.214(6) .
O2 C21 1.335(3) .
O2 Li2 1.863(4) 2_665
O2 Li2 1.892(5) .
N2 C33 1.442(4) .
N2 C34 1.465(4) .
N2 C32 1.503(4) .
Li2 O2 1.863(4) 2_665
Li2 Li2 2.585(9) 2_665
N3 C36 1.435(5) .
N3 C37 1.443(4) .
N3 C38 1.501(5) .
N4 C41 1.458(4) .
N4 C42 1.459(4) .
N4 C40 1.463(4) .
C11 C16 1.407(4) .
C11 C12 1.416(4) .
C12 C13 1.393(4) .
C12 C17 1.497(4) .
C13 C14 1.383(4) .
C13 H13 0.95 .
C14 C15 1.387(4) .
C14 C19 1.512(4) .
C15 C16 1.405(4) .
C15 H15 0.95 .
C16 C18 1.503(4) .
C17 H17A 0.98 .
C17 H17B 0.98 .
C17 H17C 0.98 .
C18 H18A 0.98 .
C18 H18B 0.98 .
C18 H18C 0.98 .
C19 H19A 0.98 .
C19 H19B 0.98 .
C19 H19C 0.98 .
C21 C26 1.410(4) .
C21 C22 1.413(3) .
C22 C23 1.392(4) .
C22 C27 1.505(4) .
C23 C24 1.389(4) .
C23 H23 0.95 .
C24 C25 1.384(4) .
C24 C29 1.511(4) .
C25 C26 1.393(4) .
C25 H25 0.95 .
C26 C28 1.500(3) .
C27 H27A 0.98 .
C27 H27B 0.98 .
C27 H27C 0.98 .
C28 H28A 0.98 .
C28 H28B 0.98 .
C28 H28C 0.98 .
C29 H29A 0.98 .
C29 H29B 0.98 .
C29 H29C 0.98 .
C31 C32 1.452(5) .
C31 H31A 0.99 .
C31 H31B 0.99 .
C32 H32A 0.99 .
C32 H32B 0.99 .
C33 H33A 0.98 .
C33 H33B 0.98 .
C33 H33C 0.98 .
C34 H34A 0.98 .
C34 H34B 0.98 .
C34 H34C 0.98 .
C35 C36 1.526(5) .
C35 H35A 0.99 .
C35 H35B 0.99 .
C36 H36A 0.99 .
C36 H36B 0.99 .
C37 H37A 0.98 .
C37 H37B 0.98 .
C37 H37C 0.98 .
C38 H38A 0.98 .
C38 H38B 0.98 .
C38 H38C 0.98 .
C39 C40 1.514(4) .
C39 H39A 0.99 .
C39 H39B 0.99 .
C40 H40A 0.99 .
C40 H40B 0.99 .
C41 H41A 0.98 .
C41 H41B 0.98 .
C41 H41C 0.98 .
C42 H42A 0.98 .
C42 H42B 0.98 .
C42 H42C 0.98 .
